data_7159351
loop_
_publ_author_name
'Broftov&#xe1;, N'
'Landovsk&#xfd;, T'
'Dvo&#x159;&#xe1;kov&#xe1;, H'
'Eigner, V.'
'Krupi&#x10d;ka, M'
'Lhot&#xe1;k, P'

_publ_section_title
;
 Stereoselective oxidation of phenoxathiin-based thiacalix[4]arenes -
 stereomutation of sulfoxide groups.
;
_journal_issue 22
_journal_name_full 'Organic &amp; biomolecular chemistry'
_journal_page_first 4620
_journal_page_last 4630
_journal_paper_doi 10.1039/d3ob00530e
_journal_volume 21
_journal_year 2023
_chemical_formula_moiety 'C43 H52 O11 S4, C2 H6 O'
_chemical_formula_sum 'C45 H58 O12 S4'
_chemical_formula_weight 919.24
_space_group_IT_number 14
_space_group_name_Hall '-P 2ybc'
_space_group_name_H-M_alt 'P 1 21/c 1'
_symmetry_cell_setting monoclinic
_symmetry_space_group_name_Hall '-P 2ybc'
_symmetry_space_group_name_H-M 'P 1 21/c 1'
_atom_sites_solution_hydrogens difmap
_atom_sites_solution_primary other
_atom_sites_solution_secondary difmap
_audit_update_record
;
2022-12-19 deposited with the CCDC.	2023-05-15 downloaded from the CCDC.
;
_cell_angle_alpha 90
_cell_angle_beta 100.9433(17)
_cell_angle_gamma 90
_cell_formula_units_Z 4
_cell_length_a 15.1655(5)
_cell_length_b 10.6137(4)
_cell_length_c 30.1233(10)
_cell_measurement_reflns_used 209
_cell_measurement_temperature 180
_cell_measurement_theta_max 47.56
_cell_measurement_theta_min 11.27
_cell_volume 4760.5(3)
_computing_cell_refinement 'Apex3 (Bruker AXS, 2015)'
_computing_data_collection 'Apex3 (Bruker AXS, 2015)'
_computing_data_reduction 'Apex3 (Bruker AXS, 2015)'
_computing_molecular_graphics 'CAMERON (Watkin et al., 1996)'
_computing_publication_material 'CRYSTALS (Betteridge et al., 2003)'
_computing_structure_refinement 'CRYSTALS (Betteridge et al., 2003)'
_computing_structure_solution 'Superflip (Palatinus & Chapuis, 2007)'
_diffrn_ambient_pressure 101
_diffrn_ambient_temperature 180
_diffrn_measured_fraction_theta_full 1.000
_diffrn_measured_fraction_theta_max 0.995
_diffrn_measurement_device Area
_diffrn_measurement_device_type 'Bruker Kappa Apex3'
_diffrn_measurement_method '\f & \w scans'
_diffrn_radiation_monochromator graphite
_diffrn_radiation_type 'Cu K\a'
_diffrn_radiation_wavelength 1.54178
_diffrn_reflns_av_R_equivalents 0.062
_diffrn_reflns_av_unetI/netI 0.089
_diffrn_reflns_limit_h_max 18
_diffrn_reflns_limit_h_min -17
_diffrn_reflns_limit_k_max 12
_diffrn_reflns_limit_k_min -12
_diffrn_reflns_limit_l_max 36
_diffrn_reflns_limit_l_min -36
_diffrn_reflns_number 90617
_diffrn_reflns_theta_full 69.037
_diffrn_reflns_theta_max 70.446
_diffrn_reflns_theta_min 2.968
_diffrn_standards_number 0
_exptl_absorpt_coefficient_mu 2.320
_exptl_absorpt_correction_T_max 0.87
_exptl_absorpt_correction_T_min 0.70
_exptl_absorpt_correction_type multi-scan
_exptl_absorpt_process_details 'SADABS (Siemens, 1996)'
_exptl_crystal_colour colorless
_exptl_crystal_density_diffrn 1.282
_exptl_crystal_density_meas ?
_exptl_crystal_density_method 'not measured'
_exptl_crystal_description plate
_exptl_crystal_F_000 1952.062
_exptl_crystal_size_max 0.518
_exptl_crystal_size_mid 0.247
_exptl_crystal_size_min 0.058
_refine_diff_density_max 0.65
_refine_diff_density_min -0.63
_refine_ls_extinction_method None
_refine_ls_goodness_of_fit_ref 0.9864
_refine_ls_hydrogen_treatment constr
_refine_ls_matrix_type full
_refine_ls_number_parameters 749
_refine_ls_number_reflns 9046
_refine_ls_number_restraints 271
_refine_ls_R_factor_all 0.0575
_refine_ls_R_factor_gt 0.0482
_refine_ls_shift/su_max 0.0034361
_refine_ls_shift/su_mean 0.0000919
_refine_ls_structure_factor_coef Fsqd
_refine_ls_weighting_details
;
 Method= Modified Sheldrick 
 w=1/[\s^2^(F^2^) + ( 0.07P)^2^ + 4.73P] 
 ,where P=(max(Fo^2^,0) + 2Fc^2^)/3 
;
_refine_ls_weighting_scheme calc
_refine_ls_wR_factor_all 0.1345
_refine_ls_wR_factor_gt 0.1269
_refine_ls_wR_factor_ref 0.1345
_reflns_limit_h_max 18
_reflns_limit_h_min -18
_reflns_limit_k_max 12
_reflns_limit_k_min 0
_reflns_limit_l_max 36
_reflns_limit_l_min 0
_reflns_number_gt 7578
_reflns_number_total 9046
_reflns_threshold_expression I>2.0\s(I)
_oxford_diffrn_Wilson_B_factor 2.43
_oxford_diffrn_Wilson_scale 100.92
_oxford_refine_ls_r_factor_ref 0.0575
_oxford_refine_ls_scale 0.08471(2)
_oxford_reflns_number_all 9046
_cod_data_source_file d3ob00530e2.cif
_cod_data_source_block 10a
_cod_depositor_comments
;
The following automatic conversions were performed:

data item '_exptl_crystal_density_meas' value 'not measured' was
changed to '?' -- the value is perceived as not measured.

Automatic conversion script
Id: cif_fix_values 8170 2020-07-09 18:12:32Z antanas 

 Adding full bibliography for 7159351--7159355.cif.
;
_cod_original_sg_symbol_Hall '-P 2ybc '
_cod_original_sg_symbol_H-M 'P 21/c '
_cod_database_code 7159351
_oxford_refine_reflns_threshold_expression I>-3.0\s(I)
_oxford_refine_ls_r_factor_all 0.0575
_oxford_refine_ls_wr_factor_all 0.1345

loop_
_symmetry_equiv_pos_as_xyz
x,y,z
-x,-y,-z
x,-y+1/2,z+1/2
-x,y+1/2,-z+1/2

loop_
_atom_site_label
_atom_site_type_symbol
_atom_site_fract_x
_atom_site_fract_y
_atom_site_fract_z
_atom_site_U_iso_or_equiv
_atom_site_occupancy
_atom_site_adp_type
_atom_site_refinement_flags_posn
_atom_site_refinement_flags_adp
_atom_site_refinement_flags_occupancy
_atom_site_disorder_assembly
_atom_site_disorder_group
_atom_site_attached_hydrogens
C1 C 0.38913(15) 0.1826(2) 0.61365(7) 0.0264 1.0000 Uani . . . . . .
S2 S 0.39237(4) 0.06841(6) 0.570603(18) 0.0302 1.0000 Uani . . . . . .
C3 C 0.30926(16) 0.1295(2) 0.52570(7) 0.0299 1.0000 Uani . . . . . .
C4 C 0.33072(18) 0.1518(2) 0.48371(8) 0.0340 1.0000 Uani . . . . . .
C5 C 0.26757(18) 0.2030(3) 0.44816(8) 0.0353 1.0000 Uani . . . . . .
C6 C 0.18454(18) 0.2371(3) 0.45720(8) 0.0357 1.0000 Uani . . . . . .
C7 C 0.16261(17) 0.2173(2) 0.49941(8) 0.0336 1.0000 Uani . . . . . .
C8 C 0.22396(17) 0.1597(2) 0.53304(8) 0.0313 1.0000 Uani . . . . . .
O9 O 0.20687(11) 0.13225(18) 0.57475(5) 0.0341 1.0000 Uani . . . . . .
C10 C 0.12176(15) 0.1331(2) 0.58338(7) 0.0267 1.0000 Uani . . . . . .
C11 C 0.04705(15) 0.1850(2) 0.55582(7) 0.0275 1.0000 Uani . . . . . .
C12 C -0.03800(16) 0.1761(2) 0.56840(8) 0.0285 1.0000 Uani . . . . . .
C13 C -0.03874(16) 0.1322(2) 0.61179(8) 0.0334 1.0000 Uani . . . . . .
C14 C 0.03851(16) 0.0864(2) 0.64020(8) 0.0303 1.0000 Uani . . . . . .
S15 S 0.02707(4) 0.04119(8) 0.69594(2) 0.0461 1.0000 Uani . . . . . .
C16 C 0.13726(16) 0.0372(3) 0.72911(7) 0.0328 1.0000 Uani . . . . . .
C17 C 0.16647(16) -0.0761(3) 0.74977(8) 0.0327 1.0000 Uani . . . . . .
C18 C 0.25603(16) -0.0928(2) 0.77112(7) 0.0287 1.0000 Uani . . . . . .
C19 C 0.31483(15) 0.0055(2) 0.76858(7) 0.0277 1.0000 Uani . . . . . .
C20 C 0.28534(16) 0.1196(2) 0.74832(7) 0.0270 1.0000 Uani . . . . . .
S21 S 0.36760(4) 0.23487(6) 0.743913(18) 0.0318 1.0000 Uani . . . . . .
C22 C 0.36678(15) 0.2569(2) 0.68525(7) 0.0266 1.0000 Uani . . . . . .
C23 C 0.35836(16) 0.3788(2) 0.66907(8) 0.0300 1.0000 Uani . . . . . .
C24 C 0.36922(16) 0.4076(2) 0.62519(8) 0.0316 1.0000 Uani . . . . . .
C25 C 0.38559(16) 0.3073(2) 0.59856(8) 0.0314 1.0000 Uani . . . . . .
C26 C 0.38245(14) 0.1545(2) 0.65822(7) 0.0237 1.0000 Uani . . . . . .
C27 C 0.19574(16) 0.1397(2) 0.72955(7) 0.0296 1.0000 Uani . . . . . .
C28 C 0.11716(15) 0.0762(2) 0.62472(7) 0.0258 1.0000 Uani . . . . . .
S29 S 0.06474(4) 0.29149(6) 0.51197(2) 0.0333 0.9622(13) Uani D U P 4 1 .
S129 S 0.0352(11) 0.1772(15) 0.4930(5) 0.0332 0.0380(13) Uani D U P 4 2 .
O30 O 0.38671(10) 0.03718(15) 0.67604(5) 0.0276 1.0000 Uani . . . . . .
C31 C 0.47308(17) -0.0232(2) 0.68359(9) 0.0384 1.0000 Uani . . . . . .
O32 O 0.16790(13) 0.24888(17) 0.70744(5) 0.0387 1.0000 Uani . . . . . .
C33 C 0.1316(3) 0.3411(4) 0.73474(12) 0.0713 1.0000 Uani . . . . . .
O34 O 0.19294(10) 0.02297(16) 0.64894(5) 0.0297 1.0000 Uani . . . . . .
C35 C 0.20311(19) -0.1082(3) 0.63934(9) 0.0415 1.0000 Uani . . . . . .
O36 O 0.47695(12) 0.0797(2) 0.55632(6) 0.0438 1.0000 Uani . . . . . .
O37 O 0.36451(13) -0.05272(17) 0.58393(6) 0.0389 1.0000 Uani . . . . . .
O38 O -0.00651(14) -0.0853(3) 0.69363(8) 0.0710 1.0000 Uani . . . . . .
O39 O -0.02510(15) 0.1368(3) 0.71194(7) 0.0790 1.0000 Uani . . . . . .
O40 O 0.45319(12) 0.18262(18) 0.76387(6) 0.0400 1.0000 Uani . . . . . .
O41 O 0.34170(16) 0.35222(17) 0.76135(6) 0.0471 1.0000 Uani . . . . . .
O42 O 0.09633(15) 0.41038(17) 0.53639(7) 0.0472 0.9622(13) Uani D U P 4 1 .
O142 O -0.012(3) 0.059(3) 0.4752(17) 0.0473 0.0380(13) Uani D U P 4 2 .
C43 C 0.2900(3) 0.2275(4) 0.40174(13) 0.0490 0.823(4) Uani D U P 1 1 .
C44 C 0.2910(4) 0.3692(4) 0.39303(17) 0.0780 0.823(4) Uani D U P 1 1 .
C45 C 0.2178(3) 0.1647(5) 0.36592(13) 0.0785 0.823(4) Uani D U P 1 1 .
C46 C 0.3815(3) 0.1739(6) 0.39755(14) 0.0771 0.823(4) Uani D U P 1 1 .
C143 C 0.2914(9) 0.2147(12) 0.3995(5) 0.0488 0.177(4) Uani D U P 1 2 .
C144 C 0.2974(12) 0.0843(13) 0.3779(5) 0.0521 0.177(4) Uani D U P 1 2 .
C145 C 0.3835(10) 0.2797(18) 0.4051(5) 0.0573 0.177(4) Uani D U P 1 2 .
C146 C 0.2199(10) 0.2927(15) 0.3681(5) 0.0486 0.177(4) Uani D U P 1 2 .
C47 C -0.12611(17) 0.2099(2) 0.53586(8) 0.0356 0.9622(13) Uani D U P 4 1 .
C48 C -0.1384(3) 0.3528(3) 0.53104(13) 0.0543 0.9622(13) Uani D U P 4 1 .
C49 C -0.1277(2) 0.1485(3) 0.48921(9) 0.0495 0.9622(13) Uani D U P 4 1 .
C50 C -0.20758(18) 0.1557(3) 0.55277(10) 0.0495 0.9622(13) Uani D U P 4 1 .
C147 C -0.131(3) 0.257(5) 0.5456(15) 0.0355 0.0380(13) Uani D U P 4 2 .
C148 C -0.198(4) 0.279(6) 0.5772(16) 0.0360 0.0380(13) Uani D U P 4 2 .
C149 C -0.168(4) 0.156(5) 0.5105(17) 0.0316 0.0380(13) Uani D U P 4 2 .
C150 C -0.118(5) 0.381(5) 0.521(2) 0.0366 0.0380(13) Uani D U P 4 2 .
C51 C 0.2859(3) -0.2162(4) 0.79443(12) 0.0391 0.835(7) Uani D U P 2 1 .
C52 C 0.3863(3) -0.2159(7) 0.8147(2) 0.0630 0.835(7) Uani D U P 2 1 .
C53 C 0.2336(3) -0.2374(4) 0.83272(14) 0.0542 0.835(7) Uani D U P 2 1 .
C54 C 0.2652(4) -0.3241(4) 0.76028(15) 0.0742 0.835(7) Uani D U P 2 1 .
C151 C 0.2948(11) -0.2265(15) 0.7903(5) 0.0388 0.165(7) Uani D U P 2 2 .
C152 C 0.3738(15) -0.205(3) 0.8299(6) 0.0403 0.165(7) Uani D U P 2 2 .
C153 C 0.2213(11) -0.301(2) 0.8076(7) 0.0534 0.165(7) Uani D U P 2 2 .
C154 C 0.3260(14) -0.3048(16) 0.7531(5) 0.0446 0.165(7) Uani D U P 2 2 .
C55 C 0.3590(2) 0.5428(3) 0.60674(10) 0.0405 0.870(4) Uani D U P 3 1 .
C56 C 0.4218(3) 0.6301(3) 0.63862(13) 0.0638 0.870(4) Uani D U P 3 1 .
C57 C 0.3786(3) 0.5557(4) 0.55898(11) 0.0620 0.870(4) Uani D U P 3 1 .
C58 C 0.2620(2) 0.5861(3) 0.60569(14) 0.0589 0.870(4) Uani D U P 3 1 .
C155 C 0.3757(10) 0.5467(15) 0.6155(5) 0.0405 0.130(4) Uani D U P 3 2 .
C156 C 0.3099(13) 0.5592(19) 0.5701(6) 0.0459 0.130(4) Uani D U P 3 2 .
C157 C 0.4715(11) 0.5781(18) 0.6090(7) 0.0457 0.130(4) Uani D U P 3 2 .
C158 C 0.3493(14) 0.6406(18) 0.6497(6) 0.0458 0.130(4) Uani D U P 3 2 .
O901 O -0.0141(14) 0.4154(19) 0.4105(4) 0.0890 0.596(11) Uani D U P 5 1 .
C902 C -0.0236(8) 0.4836(7) 0.3691(3) 0.0723 0.596(11) Uani D U P 5 1 .
C903 C -0.0053(9) 0.3920(9) 0.3338(2) 0.1030 0.596(11) Uani D U P 5 1 .
O911 O -0.006(2) 0.411(3) 0.4105(5) 0.0890 0.404(11) Uani D U P 5 2 .
C912 C -0.0371(10) 0.4293(19) 0.3633(5) 0.0983 0.404(11) Uani D U P 5 2 .
C913 C 0.0388(8) 0.4831(17) 0.3434(5) 0.1007 0.404(11) Uani D U P 5 2 .
H41 H 0.3893 0.1323 0.4789 0.0408 1.0000 Uiso R . . . . .
H61 H 0.1418 0.2754 0.4340 0.0415 1.0000 Uiso R . . . . .
H131 H -0.0937 0.1331 0.6225 0.0400 1.0000 Uiso R . . . . .
H171 H 0.1249 -0.1432 0.7494 0.0396 1.0000 Uiso R . . . . .
H191 H 0.3769 -0.0051 0.7808 0.0316 1.0000 Uiso R . . . . .
H231 H 0.3446 0.4442 0.6882 0.0355 1.0000 Uiso R . . . . .
H251 H 0.3956 0.3239 0.5689 0.0376 1.0000 Uiso R . . . . .
H312 H 0.4685 -0.1045 0.6961 0.0462 1.0000 Uiso R . . . . .
H311 H 0.5148 0.0261 0.7040 0.0462 1.0000 Uiso R . . . . .
H313 H 0.4931 -0.0307 0.6557 0.0462 1.0000 Uiso R . . . . .
H332 H 0.1135 0.4144 0.7173 0.0881 1.0000 Uiso R . . . . .
H331 H 0.1765 0.3628 0.7601 0.0881 1.0000 Uiso R . . . . .
H333 H 0.0813 0.3060 0.7449 0.0881 1.0000 Uiso R . . . . .
H352 H 0.2572 -0.1390 0.6572 0.0487 1.0000 Uiso R . . . . .
H351 H 0.1536 -0.1540 0.6462 0.0487 1.0000 Uiso R . . . . .
H353 H 0.2052 -0.1183 0.6082 0.0487 1.0000 Uiso R . . . . .
H442 H 0.3050 0.3851 0.3641 0.0933 0.823(4) Uiso R . P 1 1 .
H441 H 0.3344 0.4086 0.4156 0.0933 0.823(4) Uiso R . P 1 1 .
H443 H 0.2332 0.4021 0.3941 0.0933 0.823(4) Uiso R . P 1 1 .
H452 H 0.2309 0.1789 0.3367 0.0958 0.823(4) Uiso R . P 1 1 .
H451 H 0.2179 0.0767 0.3717 0.0958 0.823(4) Uiso R . P 1 1 .
H453 H 0.1603 0.1986 0.3672 0.0958 0.823(4) Uiso R . P 1 1 .
H462 H 0.3934 0.1907 0.3683 0.0916 0.823(4) Uiso R . P 1 1 .
H461 H 0.4270 0.2112 0.4197 0.0916 0.823(4) Uiso R . P 1 1 .
H463 H 0.3809 0.0855 0.4023 0.0916 0.823(4) Uiso R . P 1 1 .
H1441 H 0.3135 0.0932 0.3491 0.0596 0.177(4) Uiso R . P 1 2 .
H1443 H 0.3387 0.0295 0.3962 0.0596 0.177(4) Uiso R . P 1 2 .
H1442 H 0.2386 0.0500 0.3744 0.0596 0.177(4) Uiso R . P 1 2 .
H1451 H 0.3993 0.2850 0.3761 0.0616 0.177(4) Uiso R . P 1 2 .
H1453 H 0.3864 0.3611 0.4184 0.0616 0.177(4) Uiso R . P 1 2 .
H1452 H 0.4240 0.2249 0.4238 0.0616 0.177(4) Uiso R . P 1 2 .
H1461 H 0.2352 0.2987 0.3390 0.0584 0.177(4) Uiso R . P 1 2 .
H1463 H 0.2223 0.3741 0.3814 0.0584 0.177(4) Uiso R . P 1 2 .
H1462 H 0.1609 0.2596 0.3653 0.0584 0.177(4) Uiso R . P 1 2 .
H522 H 0.4023 -0.2947 0.8289 0.0785 0.835(7) Uiso R . P 2 1 .
H523 H 0.3987 -0.1503 0.8365 0.0785 0.835(7) Uiso R . P 2 1 .
H521 H 0.4202 -0.2027 0.7916 0.0785 0.835(7) Uiso R . P 2 1 .
H532 H 0.2514 -0.3145 0.8478 0.0676 0.835(7) Uiso R . P 2 1 .
H531 H 0.2453 -0.1697 0.8536 0.0676 0.835(7) Uiso R . P 2 1 .
H533 H 0.1712 -0.2402 0.8203 0.0676 0.835(7) Uiso R . P 2 1 .
H542 H 0.2839 -0.4017 0.7747 0.0856 0.835(7) Uiso R . P 2 1 .
H541 H 0.2025 -0.3270 0.7486 0.0856 0.835(7) Uiso R . P 2 1 .
H543 H 0.2966 -0.3104 0.7363 0.0856 0.835(7) Uiso R . P 2 1 .
H1522 H 0.3979 -0.2833 0.8417 0.0493 0.165(7) Uiso R . P 2 2 .
H1521 H 0.3559 -0.1571 0.8533 0.0493 0.165(7) Uiso R . P 2 2 .
H1523 H 0.4182 -0.1598 0.8180 0.0493 0.165(7) Uiso R . P 2 2 .
H1532 H 0.2446 -0.3804 0.8188 0.0576 0.165(7) Uiso R . P 2 2 .
H1531 H 0.2056 -0.2533 0.8316 0.0576 0.165(7) Uiso R . P 2 2 .
H1533 H 0.1695 -0.3137 0.7848 0.0576 0.165(7) Uiso R . P 2 2 .
H1541 H 0.3486 -0.3835 0.7652 0.0424 0.165(7) Uiso R . P 2 2 .
H1542 H 0.3710 -0.2624 0.7408 0.0424 0.165(7) Uiso R . P 2 2 .
H1543 H 0.2748 -0.3184 0.7300 0.0424 0.165(7) Uiso R . P 2 2 .
H561 H 0.4160 0.7137 0.6272 0.0779 0.870(4) Uiso R . P 3 1 .
H562 H 0.4071 0.6283 0.6679 0.0779 0.870(4) Uiso R . P 3 1 .
H563 H 0.4819 0.6023 0.6404 0.0779 0.870(4) Uiso R . P 3 1 .
H571 H 0.3715 0.6411 0.5496 0.0766 0.870(4) Uiso R . P 3 1 .
H572 H 0.4384 0.5293 0.5588 0.0766 0.870(4) Uiso R . P 3 1 .
H573 H 0.3378 0.5045 0.5389 0.0766 0.870(4) Uiso R . P 3 1 .
H581 H 0.2542 0.6696 0.5943 0.0715 0.870(4) Uiso R . P 3 1 .
H582 H 0.2496 0.5835 0.6354 0.0715 0.870(4) Uiso R . P 3 1 .
H583 H 0.2220 0.5313 0.5867 0.0715 0.870(4) Uiso R . P 3 1 .
H1561 H 0.3096 0.6449 0.5609 0.0500 0.130(4) Uiso R . P 3 2 .
H1563 H 0.2507 0.5346 0.5724 0.0500 0.130(4) Uiso R . P 3 2 .
H1562 H 0.3306 0.5077 0.5484 0.0500 0.130(4) Uiso R . P 3 2 .
H1573 H 0.4752 0.6656 0.6030 0.0463 0.130(4) Uiso R . P 3 2 .
H1572 H 0.5116 0.5580 0.6363 0.0463 0.130(4) Uiso R . P 3 2 .
H1571 H 0.4873 0.5312 0.5848 0.0463 0.130(4) Uiso R . P 3 2 .
H1583 H 0.3566 0.7247 0.6403 0.0468 0.130(4) Uiso R . P 3 2 .
H1582 H 0.3854 0.6275 0.6787 0.0468 0.130(4) Uiso R . P 3 2 .
H1581 H 0.2880 0.6264 0.6511 0.0468 0.130(4) Uiso R . P 3 2 .
H482 H -0.1930 0.3711 0.5109 0.0643 0.9622(13) Uiso R . P 4 1 .
H481 H -0.1399 0.3883 0.5598 0.0643 0.9622(13) Uiso R . P 4 1 .
H483 H -0.0895 0.3877 0.5196 0.0643 0.9622(13) Uiso R . P 4 1 .
H492 H -0.1821 0.1695 0.4693 0.0591 0.9622(13) Uiso R . P 4 1 .
H491 H -0.1237 0.0597 0.4928 0.0591 0.9622(13) Uiso R . P 4 1 .
H493 H -0.0782 0.1782 0.4770 0.0591 0.9622(13) Uiso R . P 4 1 .
H502 H -0.2611 0.1774 0.5323 0.0584 0.9622(13) Uiso R . P 4 1 .
H501 H -0.2096 0.1892 0.5818 0.0584 0.9622(13) Uiso R . P 4 1 .
H503 H -0.2022 0.0666 0.5547 0.0584 0.9622(13) Uiso R . P 4 1 .
H1482 H -0.2484 0.3240 0.5613 0.0462 0.0380(13) Uiso R . P 4 2 .
H1481 H -0.1688 0.3272 0.6021 0.0462 0.0380(13) Uiso R . P 4 2 .
H1483 H -0.2181 0.2013 0.5878 0.0462 0.0380(13) Uiso R . P 4 2 .
H1493 H -0.2240 0.1840 0.4931 0.0374 0.0380(13) Uiso R . P 4 2 .
H1491 H -0.1781 0.0826 0.5268 0.0374 0.0380(13) Uiso R . P 4 2 .
H1492 H -0.1277 0.1381 0.4910 0.0374 0.0380(13) Uiso R . P 4 2 .
H1501 H -0.1748 0.4186 0.5095 0.0460 0.0380(13) Uiso R . P 4 2 .
H1502 H -0.0821 0.4393 0.5406 0.0460 0.0380(13) Uiso R . P 4 2 .
H1503 H -0.0891 0.3605 0.4967 0.0460 0.0380(13) Uiso R . P 4 2 .
H9022 H 0.0182 0.5511 0.3716 0.0927 0.596(11) Uiso R . P 5 1 .
H9021 H -0.0829 0.5161 0.3614 0.0927 0.596(11) Uiso R . P 5 1 .
H9033 H -0.0119 0.4333 0.3054 0.1302 0.596(11) Uiso R . P 5 1 .
H9032 H 0.0540 0.3597 0.3419 0.1302 0.596(11) Uiso R . P 5 1 .
H9031 H -0.0471 0.3247 0.3317 0.1302 0.596(11) Uiso R . P 5 1 .
H9122 H -0.0844 0.4894 0.3588 0.1147 0.404(11) Uiso R . P 5 2 .
H9121 H -0.0583 0.3521 0.3493 0.1147 0.404(11) Uiso R . P 5 2 .
H9131 H 0.0190 0.4966 0.3119 0.1147 0.404(11) Uiso R . P 5 2 .
H9133 H 0.0599 0.5603 0.3575 0.1147 0.404(11) Uiso R . P 5 2 .
H9132 H 0.0860 0.4229 0.3480 0.1147 0.404(11) Uiso R . P 5 2 .
H9111 H -0.0351 0.4689 0.4297 0.1070 1.0000 Uiso R . . . . .

loop_
_atom_site_aniso_label
_atom_site_aniso_U_11
_atom_site_aniso_U_22
_atom_site_aniso_U_33
_atom_site_aniso_U_23
_atom_site_aniso_U_13
_atom_site_aniso_U_12
C1 0.0262(11) 0.0287(11) 0.0237(11) 0.0027(9) 0.0030(9) 0.0018(9)
S2 0.0339(3) 0.0353(3) 0.0218(3) 0.0015(2) 0.0064(2) 0.0068(2)
C3 0.0331(12) 0.0357(13) 0.0205(11) 0.0024(9) 0.0041(9) 0.0003(10)
C4 0.0399(14) 0.0396(14) 0.0243(11) -0.0007(10) 0.0108(10) -0.0025(11)
C5 0.0454(14) 0.0420(14) 0.0189(11) 0.0024(10) 0.0075(10) -0.0030(11)
C6 0.0430(14) 0.0408(14) 0.0223(11) 0.0080(10) 0.0033(10) -0.0012(11)
C7 0.0351(13) 0.0395(13) 0.0258(12) 0.0057(10) 0.0050(10) -0.0024(10)
C8 0.0346(12) 0.0396(13) 0.0201(11) 0.0028(9) 0.0063(9) -0.0027(10)
O9 0.0286(8) 0.0538(11) 0.0199(8) 0.0091(7) 0.0049(6) 0.0029(7)
C10 0.0268(11) 0.0333(12) 0.0197(10) 0.0005(9) 0.0034(8) -0.0007(9)
C11 0.0307(12) 0.0310(12) 0.0196(10) 0.0025(9) 0.0020(9) -0.0013(9)
C12 0.0290(12) 0.0295(12) 0.0247(11) 0.0039(9) -0.0004(9) -0.0007(9)
C13 0.0283(12) 0.0438(14) 0.0279(12) 0.0070(10) 0.0047(9) 0.0030(10)
C14 0.0268(11) 0.0414(13) 0.0218(11) 0.0077(10) 0.0027(9) 0.0019(10)
S15 0.0235(3) 0.0900(6) 0.0257(3) 0.0214(3) 0.0066(2) 0.0059(3)
C16 0.0286(12) 0.0541(15) 0.0170(10) 0.0055(10) 0.0078(9) 0.0063(11)
C17 0.0289(12) 0.0475(15) 0.0226(11) 0.0070(10) 0.0067(9) -0.0038(10)
C18 0.0307(12) 0.0363(13) 0.0194(10) 0.0056(9) 0.0055(9) 0.0018(10)
C19 0.0290(11) 0.0352(12) 0.0181(10) 0.0025(9) 0.0028(8) 0.0029(9)
C20 0.0344(12) 0.0319(12) 0.0145(9) -0.0010(8) 0.0037(8) 0.0010(9)
S21 0.0445(3) 0.0290(3) 0.0183(3) -0.0031(2) -0.0028(2) -0.0061(2)
C22 0.0285(11) 0.0290(11) 0.0195(10) 0.0009(9) -0.0022(8) -0.0054(9)
C23 0.0341(12) 0.0240(11) 0.0294(12) -0.0014(9) -0.0002(9) -0.0032(9)
C24 0.0326(12) 0.0279(12) 0.0309(12) 0.0061(9) -0.0025(10) -0.0029(9)
C25 0.0312(12) 0.0345(13) 0.0279(12) 0.0060(10) 0.0039(9) -0.0022(10)
C26 0.0217(10) 0.0246(11) 0.0228(10) 0.0027(8) -0.0007(8) -0.0002(8)
C27 0.0391(13) 0.0356(13) 0.0148(10) 0.0021(9) 0.0065(9) 0.0114(10)
C28 0.0269(11) 0.0303(11) 0.0186(10) 0.0012(8) 0.0004(8) 0.0007(9)
S29 0.0352(3) 0.0353(3) 0.0286(3) 0.0112(2) 0.0039(2) 0.0014(2)
S129 0.0351(11) 0.0358(11) 0.0275(10) 0.0111(10) 0.0031(10) 0.0020(10)
O30 0.0314(8) 0.0256(8) 0.0243(8) 0.0050(6) 0.0014(6) 0.0027(6)
C31 0.0367(13) 0.0322(13) 0.0422(14) 0.0079(11) -0.0031(11) 0.0093(10)
O32 0.0538(11) 0.0381(10) 0.0232(8) 0.0026(7) 0.0047(8) 0.0193(8)
C33 0.102(3) 0.064(2) 0.0472(18) -0.0022(16) 0.0123(18) 0.055(2)
O34 0.0288(8) 0.0400(9) 0.0191(7) 0.0020(6) 0.0014(6) 0.0087(7)
C35 0.0466(15) 0.0391(14) 0.0370(14) 0.0067(11) 0.0036(12) 0.0080(12)
O36 0.0356(10) 0.0628(13) 0.0348(10) 0.0048(9) 0.0113(8) 0.0121(9)
O37 0.0569(11) 0.0316(9) 0.0284(9) -0.0010(7) 0.0084(8) 0.0048(8)
O38 0.0372(11) 0.118(2) 0.0512(13) 0.0474(14) -0.0092(9) -0.0316(12)
O39 0.0437(12) 0.161(3) 0.0350(11) 0.0171(14) 0.0158(9) 0.0513(15)
O40 0.0388(10) 0.0454(10) 0.0277(8) 0.0055(7) -0.0141(7) -0.0111(8)
O41 0.0806(15) 0.0319(10) 0.0269(9) -0.0101(7) 0.0053(9) -0.0059(9)
O42 0.0577(13) 0.0302(10) 0.0571(13) 0.0056(9) 0.0193(10) -0.0021(9)
O142 0.0578(16) 0.0302(14) 0.0572(16) 0.0055(13) 0.0192(14) -0.0021(13)
C43 0.0629(18) 0.0648(19) 0.0231(12) 0.0109(12) 0.0178(12) 0.0036(15)
C44 0.112(4) 0.072(3) 0.062(3) 0.026(2) 0.046(3) 0.009(3)
C45 0.095(3) 0.112(4) 0.0279(18) -0.006(2) 0.011(2) -0.004(3)
C46 0.086(3) 0.112(4) 0.044(2) 0.022(2) 0.040(2) 0.035(3)
C143 0.063(2) 0.065(2) 0.0230(15) 0.0109(15) 0.0177(15) 0.0036(17)
C144 0.071(5) 0.071(5) 0.020(4) 0.005(4) 0.023(4) 0.004(5)
C145 0.069(5) 0.078(5) 0.029(4) 0.013(4) 0.017(4) -0.003(5)
C146 0.065(3) 0.066(3) 0.021(3) 0.014(3) 0.020(3) 0.002(3)
C47 0.0309(13) 0.0430(15) 0.0301(13) 0.0076(11) -0.0013(10) 0.0022(11)
C48 0.047(2) 0.048(2) 0.063(2) 0.0153(17) -0.0010(16) 0.0126(15)
C49 0.0432(16) 0.065(2) 0.0345(15) -0.0051(14) -0.0070(13) -0.0068(14)
C50 0.0306(14) 0.070(2) 0.0446(16) 0.0117(15) -0.0018(12) -0.0003(14)
C147 0.0308(16) 0.0429(19) 0.0301(17) 0.0075(15) -0.0013(14) 0.0022(15)
C148 0.029(10) 0.045(10) 0.030(10) 0.015(10) -0.006(9) 0.010(10)
C149 0.027(10) 0.043(10) 0.022(10) 0.009(10) -0.002(9) -0.004(10)
C150 0.031(10) 0.042(10) 0.034(10) 0.013(10) -0.001(10) 0.008(10)
C51 0.0411(15) 0.0351(14) 0.0396(15) 0.0143(12) 0.0040(12) -0.0007(12)
C52 0.043(2) 0.055(3) 0.088(4) 0.034(3) 0.005(2) 0.011(2)
C53 0.056(2) 0.056(2) 0.052(2) 0.028(2) 0.0117(18) -0.0041(18)
C54 0.111(4) 0.041(2) 0.064(3) 0.0008(19) 0.001(3) 0.014(2)
C151 0.0408(18) 0.0350(17) 0.0393(17) 0.0145(14) 0.0041(15) -0.0007(15)
C152 0.039(8) 0.039(7) 0.037(8) 0.019(7) -0.009(7) -0.002(7)
C153 0.044(7) 0.048(8) 0.067(8) 0.027(7) 0.008(7) -0.003(6)
C154 0.055(8) 0.036(7) 0.041(7) 0.009(6) 0.002(6) 0.015(6)
C55 0.0570(18) 0.0265(13) 0.0332(16) 0.0068(11) -0.0041(13) -0.0054(12)
C56 0.091(3) 0.0405(19) 0.050(2) 0.0108(16) -0.013(2) -0.024(2)
C57 0.101(3) 0.044(2) 0.0402(19) 0.0186(15) 0.011(2) 0.001(2)
C58 0.072(2) 0.0370(18) 0.061(2) 0.0061(16) -0.0052(19) 0.0120(17)
C155 0.057(2) 0.0265(16) 0.0332(19) 0.0069(15) -0.0040(16) -0.0053(16)
C156 0.061(8) 0.028(7) 0.038(8) 0.010(6) -0.017(7) 0.001(7)
C157 0.052(8) 0.027(7) 0.051(8) 0.018(7) -0.007(7) -0.015(7)
C158 0.059(8) 0.023(7) 0.051(8) 0.009(7) 0.000(7) -0.003(7)
O901 0.114(4) 0.095(3) 0.0586(16) 0.0092(16) 0.0165(17) 0.039(2)
C902 0.108(5) 0.061(4) 0.047(4) 0.003(3) 0.015(4) 0.013(4)
C903 0.160(7) 0.092(5) 0.053(4) -0.005(4) 0.011(4) 0.055(5)
O911 0.114(4) 0.095(3) 0.0586(17) 0.0092(17) 0.0166(18) 0.039(3)
C912 0.119(8) 0.112(9) 0.065(7) 0.017(7) 0.018(6) 0.014(8)
C913 0.093(7) 0.129(8) 0.077(6) 0.033(6) 0.007(6) 0.029(6)

loop_
_atom_type_symbol
_atom_type_scat_dispersion_real
_atom_type_scat_dispersion_imag
_atom_type_scat_Cromer_Mann_a1
_atom_type_scat_Cromer_Mann_b1
_atom_type_scat_Cromer_Mann_a2
_atom_type_scat_Cromer_Mann_b2
_atom_type_scat_Cromer_Mann_a3
_atom_type_scat_Cromer_Mann_b3
_atom_type_scat_Cromer_Mann_a4
_atom_type_scat_Cromer_Mann_b4
_atom_type_scat_Cromer_Mann_c
_atom_type_scat_source
C 0.0181 0.0091 2.3100 20.8439 1.0200 10.2075 1.5886 0.5687 0.8650 51.6512 0.2156 'International Tables Vol C 4.2.6.8 and 6.1.1.4'
H 0.0000 0.0000 0.4930 10.5109 0.3229 26.1257 0.1402 3.1424 0.0408 57.7998 0.0030 'International Tables Vol C 4.2.6.8 and 6.1.1.4'
N 0.0311 0.0180 12.2126 0.0057 3.1322 9.8933 2.0125 28.9975 1.1663 0.5826 -11.5290 'International Tables Vol C 4.2.6.8 and 6.1.1.4'
O 0.0492 0.0322 3.0485 13.2771 2.2868 5.7011 1.5463 0.3239 0.8670 32.9089 0.2508 'International Tables Vol C 4.2.6.8 and 6.1.1.4'
S 0.3331 0.5567 6.9053 1.4679 5.2034 22.2151 1.4379 0.2536 1.5863 56.1720 0.8669 'International Tables Vol C 4.2.6.8 and 6.1.1.4'

loop_
_geom_angle_atom_site_label_1
_geom_angle_site_symmetry_1
_geom_angle_atom_site_label_2
_geom_angle_site_symmetry_2
_geom_angle_atom_site_label_3
_geom_angle_site_symmetry_3
_geom_angle
_geom_angle_publ_flag
S2 . C1 . C25 . 114.35(17) yes
S2 . C1 . C26 . 124.82(18) yes
C25 . C1 . C26 . 120.6(2) yes
C1 . S2 . C3 . 101.02(11) yes
C1 . S2 . O36 . 108.16(12) yes
C3 . S2 . O36 . 106.58(11) yes
C1 . S2 . O37 . 110.82(10) yes
C3 . S2 . O37 . 109.52(11) yes
O36 . S2 . O37 . 119.14(12) yes
S2 . C3 . C4 . 119.95(19) yes
S2 . C3 . C8 . 120.48(17) yes
C4 . C3 . C8 . 119.5(2) yes
C3 . C4 . C5 . 121.2(2) yes
C3 . C4 . H41 . 119.4 no
C5 . C4 . H41 . 119.4 no
C4 . C5 . C6 . 117.7(2) yes
C4 . C5 . C43 . 121.8(3) yes
C6 . C5 . C43 . 120.4(2) yes
C4 . C5 . C6 . 117.7(2) yes
C4 . C5 . C143 . 119.7(5) yes
C6 . C5 . C143 . 122.5(5) yes
C5 . C6 . C7 . 121.6(2) yes
C5 . C6 . H61 . 119.1 no
C7 . C6 . H61 . 119.3 no
C6 . C7 . C8 . 119.5(2) yes
C6 . C7 . S29 . 118.73(19) yes
C8 . C7 . S29 . 120.80(19) yes
C6 . C7 . C8 . 119.5(2) yes
C6 . C7 . S129 . 110.3(5) yes
C8 . C7 . S129 . 119.5(5) yes
C3 . C8 . C7 . 120.2(2) yes
C3 . C8 . O9 . 116.3(2) yes
C7 . C8 . O9 . 123.5(2) yes
C8 . O9 . C10 . 121.82(18) yes
O9 . C10 . C11 . 125.7(2) yes
O9 . C10 . C28 . 112.11(19) yes
C11 . C10 . C28 . 122.2(2) yes
C10 . C11 . C12 . 119.7(2) yes
C10 . C11 . S29 . 118.14(17) yes
C12 . C11 . S29 . 120.66(17) yes
C10 . C11 . C12 . 119.7(2) yes
C10 . C11 . S129 . 120.0(5) yes
C12 . C11 . S129 . 110.6(5) yes
C11 . C12 . C13 . 116.4(2) yes
C11 . C12 . C47 . 122.6(2) yes
C13 . C12 . C47 . 121.0(2) yes
C11 . C12 . C13 . 116.4(2) yes
C11 . C12 . C147 . 126.2(15) yes
C13 . C12 . C147 . 113.6(15) yes
C12 . C13 . C14 . 122.4(2) yes
C12 . C13 . H131 . 118.8 no
C14 . C13 . H131 . 118.8 no
C13 . C14 . S15 . 116.65(18) yes
C13 . C14 . C28 . 120.2(2) yes
S15 . C14 . C28 . 123.15(17) yes
C14 . S15 . C16 . 106.63(11) yes
C14 . S15 . O38 . 107.65(13) yes
C16 . S15 . O38 . 107.00(13) yes
C14 . S15 . O39 . 106.60(13) yes
C16 . S15 . O39 . 110.48(14) yes
O38 . S15 . O39 . 117.92(18) yes
S15 . C16 . C17 . 117.3(2) yes
S15 . C16 . C27 . 120.80(19) yes
C17 . C16 . C27 . 121.4(2) yes
C16 . C17 . C18 . 121.0(2) yes
C16 . C17 . H171 . 119.3 no
C18 . C17 . H171 . 119.7 no
C17 . C18 . C19 . 117.3(2) yes
C17 . C18 . C51 . 120.1(2) yes
C19 . C18 . C51 . 122.6(2) yes
C17 . C18 . C19 . 117.3(2) yes
C17 . C18 . C151 . 122.4(6) yes
C19 . C18 . C151 . 119.5(6) yes
C18 . C19 . C20 . 121.6(2) yes
C18 . C19 . H191 . 119.4 no
C20 . C19 . H191 . 119.0 no
C19 . C20 . S21 . 117.52(18) yes
C19 . C20 . C27 . 121.4(2) yes
S21 . C20 . C27 . 120.90(18) yes
C20 . S21 . C22 . 107.05(10) yes
C20 . S21 . O40 . 107.22(11) yes
C22 . S21 . O40 . 107.59(11) yes
C20 . S21 . O41 . 109.06(12) yes
C22 . S21 . O41 . 107.36(11) yes
O40 . S21 . O41 . 118.09(12) yes
S21 . C22 . C23 . 117.17(18) yes
S21 . C22 . C26 . 120.22(17) yes
C23 . C22 . C26 . 122.4(2) yes
C22 . C23 . C24 . 121.3(2) yes
C22 . C23 . H231 . 119.2 no
C24 . C23 . H231 . 119.5 no
C23 . C24 . C25 . 116.6(2) yes
C23 . C24 . C55 . 121.7(2) yes
C25 . C24 . C55 . 121.7(2) yes
C23 . C24 . C25 . 116.6(2) yes
C23 . C24 . C155 . 114.8(6) yes
C25 . C24 . C155 . 127.9(6) yes
C1 . C25 . C24 . 122.7(2) yes
C1 . C25 . H251 . 118.5 no
C24 . C25 . H251 . 118.7 no
C22 . C26 . C1 . 116.3(2) yes
C22 . C26 . O30 . 118.88(19) yes
C1 . C26 . O30 . 124.8(2) yes
C16 . C27 . C20 . 117.0(2) yes
C16 . C27 . O32 . 121.2(2) yes
C20 . C27 . O32 . 121.3(2) yes
C10 . C28 . C14 . 117.7(2) yes
C10 . C28 . O34 . 118.5(2) yes
C14 . C28 . O34 . 123.6(2) yes
C11 . S29 . C7 . 97.16(11) yes
C11 . S29 . O42 . 104.35(11) yes
C7 . S29 . O42 . 106.00(12) yes
C11 . S129 . C7 . 89.2(7) yes
C11 . S129 . O142 . 110(2) yes
C7 . S129 . O142 . 128(2) yes
C26 . O30 . C31 . 116.53(18) yes
O30 . C31 . H312 . 109.6 no
O30 . C31 . H311 . 109.4 no
H312 . C31 . H311 . 109.5 no
O30 . C31 . H313 . 109.4 no
H312 . C31 . H313 . 109.5 no
H311 . C31 . H313 . 109.5 no
C27 . O32 . C33 . 114.3(2) yes
O32 . C33 . H332 . 109.9 no
O32 . C33 . H331 . 109.2 no
H332 . C33 . H331 . 109.5 no
O32 . C33 . H333 . 109.4 no
H332 . C33 . H333 . 109.5 no
H331 . C33 . H333 . 109.5 no
C28 . O34 . C35 . 113.98(18) yes
O34 . C35 . H352 . 109.5 no
O34 . C35 . H351 . 109.4 no
H352 . C35 . H351 . 109.5 no
O34 . C35 . H353 . 109.5 no
H352 . C35 . H353 . 109.5 no
H351 . C35 . H353 . 109.5 no
C5 . C43 . C44 . 109.7(3) yes
C5 . C43 . C45 . 108.5(3) yes
C44 . C43 . C45 . 109.6(4) yes
C5 . C43 . C46 . 112.2(3) yes
C44 . C43 . C46 . 108.3(4) yes
C45 . C43 . C46 . 108.6(4) yes
C43 . C44 . H442 . 110.1 no
C43 . C44 . H441 . 109.8 no
H442 . C44 . H441 . 109.5 no
C43 . C44 . H443 . 108.5 no
H442 . C44 . H443 . 109.5 no
H441 . C44 . H443 . 109.5 no
C43 . C45 . H452 . 109.6 no
C43 . C45 . H451 . 108.7 no
H452 . C45 . H451 . 109.5 no
C43 . C45 . H453 . 110.1 no
H452 . C45 . H453 . 109.5 no
H451 . C45 . H453 . 109.5 no
C43 . C46 . H462 . 110.0 no
C43 . C46 . H461 . 109.7 no
H462 . C46 . H461 . 109.5 no
C43 . C46 . H463 . 108.7 no
H462 . C46 . H463 . 109.5 no
H461 . C46 . H463 . 109.5 no
C5 . C143 . C144 . 111.3(9) yes
C5 . C143 . C145 . 107.2(9) yes
C144 . C143 . C145 . 108.9(9) yes
C5 . C143 . C146 . 110.8(9) yes
C144 . C143 . C146 . 108.4(9) yes
C145 . C143 . C146 . 110.2(9) yes
C143 . C144 . H1441 . 110.0 no
C143 . C144 . H1443 . 113.0 no
H1441 . C144 . H1443 . 109.5 no
C143 . C144 . H1442 . 105.2 no
H1441 . C144 . H1442 . 109.5 no
H1443 . C144 . H1442 . 109.5 no
C143 . C145 . H1451 . 108.0 no
C143 . C145 . H1453 . 115.0 no
H1451 . C145 . H1453 . 109.5 no
C143 . C145 . H1452 . 105.2 no
H1451 . C145 . H1452 . 109.5 no
H1453 . C145 . H1452 . 109.5 no
C143 . C146 . H1461 . 109.7 no
C143 . C146 . H1463 . 105.2 no
H1461 . C146 . H1463 . 109.5 no
C143 . C146 . H1462 . 113.3 no
H1461 . C146 . H1462 . 109.5 no
H1463 . C146 . H1462 . 109.5 no
C12 . C47 . C48 . 111.5(2) yes
C12 . C47 . C49 . 110.0(2) yes
C48 . C47 . C49 . 110.5(2) yes
C12 . C47 . C50 . 110.9(2) yes
C48 . C47 . C50 . 108.2(2) yes
C49 . C47 . C50 . 105.6(2) yes
C47 . C48 . H482 . 109.8 no
C47 . C48 . H481 . 109.2 no
H482 . C48 . H481 . 109.5 no
C47 . C48 . H483 . 109.3 no
H482 . C48 . H483 . 109.5 no
H481 . C48 . H483 . 109.5 no
C47 . C49 . H492 . 109.7 no
C47 . C49 . H491 . 109.1 no
H492 . C49 . H491 . 109.5 no
C47 . C49 . H493 . 109.6 no
H492 . C49 . H493 . 109.5 no
H491 . C49 . H493 . 109.5 no
C47 . C50 . H502 . 109.7 no
C47 . C50 . H501 . 109.5 no
H502 . C50 . H501 . 109.5 no
C47 . C50 . H503 . 109.2 no
H502 . C50 . H503 . 109.5 no
H501 . C50 . H503 . 109.5 no
C12 . C147 . C148 . 115(3) yes
C12 . C147 . C149 . 96(3) yes
C148 . C147 . C149 . 108.8(10) yes
C12 . C147 . C150 . 118(4) yes
C148 . C147 . C150 . 109.2(10) yes
C149 . C147 . C150 . 109.2(10) yes
C147 . C148 . H1482 . 109.0 no
C147 . C148 . H1481 . 107.5 no
H1482 . C148 . H1481 . 109.5 no
C147 . C148 . H1483 . 111.9 no
H1482 . C148 . H1483 . 109.5 no
H1481 . C148 . H1483 . 109.5 no
C147 . C149 . H1493 . 109.9 no
C147 . C149 . H1491 . 106.9 no
H1493 . C149 . H1491 . 109.5 no
C147 . C149 . H1492 . 111.5 no
H1493 . C149 . H1492 . 109.5 no
H1491 . C149 . H1492 . 109.5 no
C147 . C150 . H1501 . 110.3 no
C147 . C150 . H1502 . 111.3 no
H1501 . C150 . H1502 . 109.5 no
C147 . C150 . H1503 . 106.8 no
H1501 . C150 . H1503 . 109.5 no
H1502 . C150 . H1503 . 109.5 no
C18 . C51 . C52 . 111.8(3) yes
C18 . C51 . C53 . 108.9(3) yes
C52 . C51 . C53 . 108.5(3) yes
C18 . C51 . C54 . 109.3(3) yes
C52 . C51 . C54 . 109.3(4) yes
C53 . C51 . C54 . 109.0(4) yes
C51 . C52 . H522 . 109.1 no
C51 . C52 . H523 . 109.1 no
H522 . C52 . H523 . 109.5 no
C51 . C52 . H521 . 110.1 no
H522 . C52 . H521 . 109.5 no
H523 . C52 . H521 . 109.5 no
C51 . C53 . H532 . 110.2 no
C51 . C53 . H531 . 109.2 no
H532 . C53 . H531 . 109.5 no
C51 . C53 . H533 . 109.0 no
H532 . C53 . H533 . 109.5 no
H531 . C53 . H533 . 109.5 no
C51 . C54 . H542 . 109.6 no
C51 . C54 . H541 . 109.6 no
H542 . C54 . H541 . 109.5 no
C51 . C54 . H543 . 109.2 no
H542 . C54 . H543 . 109.5 no
H541 . C54 . H543 . 109.5 no
C18 . C151 . C152 . 109.1(14) yes
C18 . C151 . C153 . 109.8(11) yes
C152 . C151 . C153 . 108.7(9) yes
C18 . C151 . C154 . 111.0(11) yes
C152 . C151 . C154 . 110.0(9) yes
C153 . C151 . C154 . 108.1(9) yes
C151 . C152 . H1522 . 110.4 no
C151 . C152 . H1521 . 111.4 no
H1522 . C152 . H1521 . 109.5 no
C151 . C152 . H1523 . 106.6 no
H1522 . C152 . H1523 . 109.5 no
H1521 . C152 . H1523 . 109.5 no
C151 . C153 . H1532 . 109.4 no
C151 . C153 . H1531 . 106.6 no
H1532 . C153 . H1531 . 109.5 no
C151 . C153 . H1533 . 112.3 no
H1532 . C153 . H1533 . 109.5 no
H1531 . C153 . H1533 . 109.5 no
C151 . C154 . H1541 . 109.4 no
C151 . C154 . H1542 . 111.8 no
H1541 . C154 . H1542 . 109.5 no
C151 . C154 . H1543 . 107.1 no
H1541 . C154 . H1543 . 109.5 no
H1542 . C154 . H1543 . 109.5 no
C24 . C55 . C56 . 109.3(2) yes
C24 . C55 . C57 . 113.6(3) yes
C56 . C55 . C57 . 109.1(3) yes
C24 . C55 . C58 . 108.5(3) yes
C56 . C55 . C58 . 108.2(3) yes
C57 . C55 . C58 . 108.1(3) yes
C55 . C56 . H561 . 109.5 no
C55 . C56 . H562 . 110.0 no
H561 . C56 . H562 . 109.5 no
C55 . C56 . H563 . 108.9 no
H561 . C56 . H563 . 109.5 no
H562 . C56 . H563 . 109.5 no
C55 . C57 . H571 . 109.6 no
C55 . C57 . H572 . 109.6 no
H571 . C57 . H572 . 109.5 no
C55 . C57 . H573 . 109.3 no
H571 . C57 . H573 . 109.5 no
H572 . C57 . H573 . 109.5 no
C55 . C58 . H581 . 109.8 no
C55 . C58 . H582 . 109.4 no
H581 . C58 . H582 . 109.5 no
C55 . C58 . H583 . 109.2 no
H581 . C58 . H583 . 109.5 no
H582 . C58 . H583 . 109.5 no
C24 . C155 . C156 . 101.6(11) yes
C24 . C155 . C157 . 109.5(11) yes
C156 . C155 . C157 . 109.6(9) yes
C24 . C155 . C158 . 118.0(11) yes
C156 . C155 . C158 . 109.4(9) yes
C157 . C155 . C158 . 108.5(9) yes
C155 . C156 . H1561 . 107.9 no
C155 . C156 . H1563 . 111.9 no
H1561 . C156 . H1563 . 109.5 no
C155 . C156 . H1562 . 108.5 no
H1561 . C156 . H1562 . 109.5 no
H1563 . C156 . H1562 . 109.5 no
C155 . C157 . H1573 . 109.1 no
C155 . C157 . H1572 . 107.8 no
H1573 . C157 . H1572 . 109.5 no
C155 . C157 . H1571 . 111.5 no
H1573 . C157 . H1571 . 109.5 no
H1572 . C157 . H1571 . 109.5 no
C155 . C158 . H1583 . 110.4 no
C155 . C158 . H1582 . 110.1 no
H1583 . C158 . H1582 . 109.5 no
C155 . C158 . H1581 . 107.9 no
H1583 . C158 . H1581 . 109.5 no
H1582 . C158 . H1581 . 109.5 no
C902 . O901 . H9111 . 104.4 no
O901 . C902 . C903 . 106.8(8) yes
O901 . C902 . H9022 . 111.1 no
C903 . C902 . H9022 . 109.3 no
O901 . C902 . H9021 . 109.5 no
C903 . C902 . H9021 . 110.7 no
H9022 . C902 . H9021 . 109.5 no
C902 . C903 . H9033 . 109.7 no
C902 . C903 . H9032 . 110.0 no
H9033 . C903 . H9032 . 109.5 no
C902 . C903 . H9031 . 108.7 no
H9033 . C903 . H9031 . 109.5 no
H9032 . C903 . H9031 . 109.5 no
C912 . O911 . H9111 . 112.9 no
O911 . C912 . C913 . 108.2(9) yes
O911 . C912 . H9122 . 109.7 no
C913 . C912 . H9122 . 107.5 no
O911 . C912 . H9121 . 110.4 no
C913 . C912 . H9121 . 111.6 no
H9122 . C912 . H9121 . 109.5 no
C912 . C913 . H9131 . 109.5 no
C912 . C913 . H9133 . 111.5 no
H9131 . C913 . H9133 . 109.5 no
C912 . C913 . H9132 . 107.4 no
H9131 . C913 . H9132 . 109.5 no
H9133 . C913 . H9132 . 109.5 no

loop_
_geom_bond_atom_site_label_1
_geom_bond_site_symmetry_1
_geom_bond_atom_site_label_2
_geom_bond_site_symmetry_2
_geom_bond_distance
_geom_bond_publ_flag
C1 . S2 . 1.782(2) yes
C1 . C25 . 1.398(3) yes
C1 . C26 . 1.398(3) yes
S2 . C3 . 1.786(2) yes
S2 . O36 . 1.4333(19) yes
S2 . O37 . 1.4343(19) yes
C3 . C4 . 1.385(3) yes
C3 . C8 . 1.391(3) yes
C4 . C5 . 1.404(4) yes
C4 . H41 . 0.950 no
C5 . C6 . 1.386(4) yes
C5 . C43 . 1.523(4) yes
C5 . C6 . 1.386(4) yes
C5 . C143 . 1.580(15) yes
C6 . C7 . 1.390(3) yes
C6 . H61 . 0.950 no
C7 . C8 . 1.381(3) yes
C7 . S29 . 1.783(3) yes
C7 . C8 . 1.381(3) yes
C7 . S129 . 1.952(16) yes
C8 . O9 . 1.362(3) yes
O9 . C10 . 1.364(3) yes
C10 . C11 . 1.386(3) yes
C10 . C28 . 1.397(3) yes
C11 . C12 . 1.415(3) yes
C11 . S29 . 1.797(2) yes
C11 . C12 . 1.415(3) yes
C11 . S129 . 1.869(16) yes
C12 . C13 . 1.390(3) yes
C12 . C47 . 1.542(3) yes
C12 . C13 . 1.390(3) yes
C12 . C147 . 1.68(4) yes
C13 . C14 . 1.400(3) yes
C13 . H131 . 0.950 no
C14 . S15 . 1.786(2) yes
C14 . C28 . 1.365(3) yes
S15 . C16 . 1.777(2) yes
S15 . O38 . 1.433(3) yes
S15 . O39 . 1.426(3) yes
C16 . C17 . 1.387(4) yes
C16 . C27 . 1.402(4) yes
C17 . C18 . 1.399(3) yes
C17 . H171 . 0.950 no
C18 . C19 . 1.384(3) yes
C18 . C51 . 1.514(5) yes
C18 . C19 . 1.384(3) yes
C18 . C151 . 1.601(18) yes
C19 . C20 . 1.391(3) yes
C19 . H191 . 0.950 no
C20 . S21 . 1.770(2) yes
C20 . C27 . 1.386(3) yes
S21 . C22 . 1.780(2) yes
S21 . O40 . 1.4345(19) yes
S21 . O41 . 1.4352(19) yes
C22 . C23 . 1.380(3) yes
C22 . C26 . 1.405(3) yes
C23 . C24 . 1.397(3) yes
C23 . H231 . 0.950 no
C24 . C25 . 1.383(4) yes
C24 . C55 . 1.536(4) yes
C24 . C25 . 1.383(4) yes
C24 . C155 . 1.512(16) yes
C25 . H251 . 0.950 no
C26 . O30 . 1.353(3) yes
C27 . O32 . 1.363(3) yes
C28 . O34 . 1.361(3) yes
S29 . O42 . 1.493(2) yes
S129 . O142 . 1.490(5) yes
O30 . C31 . 1.437(3) yes
C31 . H312 . 0.950 no
C31 . H311 . 0.950 no
C31 . H313 . 0.950 no
O32 . C33 . 1.453(3) yes
C33 . H332 . 0.950 no
C33 . H331 . 0.950 no
C33 . H333 . 0.950 no
O34 . C35 . 1.436(3) yes
C35 . H352 . 0.950 no
C35 . H351 . 0.950 no
C35 . H353 . 0.950 no
C43 . C44 . 1.527(4) yes
C43 . C45 . 1.536(4) yes
C43 . C46 . 1.527(4) yes
C44 . H442 . 0.950 no
C44 . H441 . 0.950 no
C44 . H443 . 0.950 no
C45 . H452 . 0.950 no
C45 . H451 . 0.950 no
C45 . H453 . 0.950 no
C46 . H462 . 0.950 no
C46 . H461 . 0.950 no
C46 . H463 . 0.950 no
C143 . C144 . 1.540(5) yes
C143 . C145 . 1.538(5) yes
C143 . C146 . 1.538(5) yes
C144 . H1441 . 0.950 no
C144 . H1443 . 0.950 no
C144 . H1442 . 0.950 no
C145 . H1451 . 0.950 no
C145 . H1453 . 0.950 no
C145 . H1452 . 0.950 no
C146 . H1461 . 0.950 no
C146 . H1463 . 0.950 no
C146 . H1462 . 0.950 no
C47 . C48 . 1.531(3) yes
C47 . C49 . 1.545(3) yes
C47 . C50 . 1.535(3) yes
C48 . H482 . 0.950 no
C48 . H481 . 0.950 no
C48 . H483 . 0.950 no
C49 . H492 . 0.950 no
C49 . H491 . 0.950 no
C49 . H493 . 0.950 no
C50 . H502 . 0.950 no
C50 . H501 . 0.950 no
C50 . H503 . 0.950 no
C147 . C148 . 1.540(5) yes
C147 . C149 . 1.540(5) yes
C147 . C150 . 1.540(5) yes
C148 . H1482 . 0.950 no
C148 . H1481 . 0.950 no
C148 . H1483 . 0.950 no
C149 . H1493 . 0.950 no
C149 . H1491 . 0.950 no
C149 . H1492 . 0.950 no
C150 . H1501 . 0.950 no
C150 . H1502 . 0.950 no
C150 . H1503 . 0.950 no
C51 . C52 . 1.529(4) yes
C51 . C53 . 1.536(4) yes
C51 . C54 . 1.532(4) yes
C52 . H522 . 0.950 no
C52 . H523 . 0.950 no
C52 . H521 . 0.950 no
C53 . H532 . 0.950 no
C53 . H531 . 0.950 no
C53 . H533 . 0.950 no
C54 . H542 . 0.950 no
C54 . H541 . 0.950 no
C54 . H543 . 0.950 no
C151 . C152 . 1.539(5) yes
C151 . C153 . 1.537(5) yes
C151 . C154 . 1.540(5) yes
C152 . H1522 . 0.950 no
C152 . H1521 . 0.950 no
C152 . H1523 . 0.950 no
C153 . H1532 . 0.950 no
C153 . H1531 . 0.950 no
C153 . H1533 . 0.950 no
C154 . H1541 . 0.950 no
C154 . H1542 . 0.950 no
C154 . H1543 . 0.950 no
C55 . C56 . 1.531(3) yes
C55 . C57 . 1.529(4) yes
C55 . C58 . 1.536(4) yes
C56 . H561 . 0.950 no
C56 . H562 . 0.950 no
C56 . H563 . 0.950 no
C57 . H571 . 0.950 no
C57 . H572 . 0.950 no
C57 . H573 . 0.950 no
C58 . H581 . 0.950 no
C58 . H582 . 0.950 no
C58 . H583 . 0.950 no
C155 . C156 . 1.539(5) yes
C155 . C157 . 1.539(5) yes
C155 . C158 . 1.539(5) yes
C156 . H1561 . 0.950 no
C156 . H1563 . 0.950 no
C156 . H1562 . 0.950 no
C157 . H1573 . 0.950 no
C157 . H1572 . 0.950 no
C157 . H1571 . 0.950 no
C158 . H1583 . 0.950 no
C158 . H1582 . 0.950 no
C158 . H1581 . 0.950 no
O901 . C902 . 1.423(5) yes
O901 . H9111 . 0.910 no
C902 . C903 . 1.507(5) yes
C902 . H9022 . 0.950 no
C902 . H9021 . 0.950 no
C903 . H9033 . 0.950 no
C903 . H9032 . 0.950 no
C903 . H9031 . 0.950 no
O911 . C912 . 1.425(5) yes
O911 . H9111 . 1.003 no
C912 . C913 . 1.508(5) yes
C912 . H9122 . 0.950 no
C912 . H9121 . 0.950 no
C913 . H9131 . 0.950 no
C913 . H9133 . 0.950 no
C913 . H9132 . 0.950 no

loop_
_geom_hbond_atom_site_label_D
_geom_hbond_site_symmetry_D
_geom_hbond_atom_site_label_H
_geom_hbond_site_symmetry_H
_geom_hbond_atom_site_label_A
_geom_hbond_site_symmetry_A
_geom_hbond_angle_DHA
_geom_hbond_distance_DH
_geom_hbond_distance_HA
_geom_hbond_distance_DA
_geom_hbond_publ_flag
C33 . H331 . O41 . 124 0.95 2.50 3.137(5) yes
C33 . H333 . O39 . 131 0.95 2.49 3.194(5) yes
C53 . H533 . O39 4_546 152 0.95 2.60 3.460(14) yes
C153 . H1533 . O39 4_546 132 0.95 2.27 2.995(14) yes
C58 . H583 . O42 . 171 0.95 2.54 3.486(14) yes
C49 . H491 . O142 2_556 126 0.95 2.45 3.106(14) yes
C149 . H1492 . O142 . 154 0.95 2.08 2.962(14) yes
C150 . H1502 . O901 2_566 178 0.95 2.42 3.369(14) yes
C150 . H1502 . O911 2_566 179 0.95 2.39 3.340(14) yes
O901 . H9111 . O42 2_566 171 0.91 1.98 2.880(14) yes
O911 . H9111 . O42 2_566 176 1.00 1.98 2.979(14) yes
